data_1542768
loop_
_publ_author_name
'Wei, Lian Tong'
'Zhang, Yun Qian'
'Zhou, Kai Zhi'
'Zhan, Lin Ling'
'Qu, Yun Xia'
'Tao, Zhu'
'Ma, Pei Hua'

_publ_section_title
;
 Coordination of fully substituted cyclopentano cucurbit[5]uril with
 alkali cation in the presence of tetrachloridezicate anion
;
_journal_name_full 'Inorganica Chimica Acta'
_journal_page_first 1
_journal_page_last 7
_journal_paper_doi 10.1016/j.ica.2016.01.041
_journal_volume 445
_journal_year 2016
_chemical_formula_sum 'C45 H77 Cl5 K2 N20 O23 Zn'
_chemical_formula_weight 1587.09
_chemical_name_systematic
;
 ?
;
_space_group_IT_number 19
_symmetry_space_group_name_Hall 'P 2ac 2ab'
_symmetry_space_group_name_H-M 'P 21 21 21'
_atom_sites_solution_hydrogens geom
_atom_sites_solution_primary direct
_atom_sites_solution_secondary difmap
_audit_creation_method SHELXL-97
_cell_angle_alpha 90.00
_cell_angle_beta 90.00
_cell_angle_gamma 90.00
_cell_formula_units_Z 4
_cell_length_a 11.478(3)
_cell_length_b 15.141(4)
_cell_length_c 34.706(8)
_cell_measurement_temperature 293(2)
_cell_volume 6032(3)
_computing_structure_refinement 'SHELXL-97 (Sheldrick, 1997)'
_diffrn_ambient_temperature 293(2)
_diffrn_measured_fraction_theta_full 0.942
_diffrn_measured_fraction_theta_max 0.942
_diffrn_radiation_monochromator graphite
_diffrn_radiation_source 'fine-focus sealed tube'
_diffrn_radiation_type MoK\a
_diffrn_radiation_wavelength 0.71073
_diffrn_reflns_av_R_equivalents 0.0922
_diffrn_reflns_av_sigmaI/netI 0.1103
_diffrn_reflns_limit_h_max 13
_diffrn_reflns_limit_h_min -13
_diffrn_reflns_limit_k_max 17
_diffrn_reflns_limit_k_min -18
_diffrn_reflns_limit_l_max 37
_diffrn_reflns_limit_l_min -37
_diffrn_reflns_number 32023
_diffrn_reflns_theta_full 25.00
_diffrn_reflns_theta_max 25.00
_diffrn_reflns_theta_min 1.17
_exptl_absorpt_coefficient_mu 0.866
_exptl_crystal_density_diffrn 1.748
_exptl_crystal_density_method 'not measured'
_exptl_crystal_F_000 3296
_refine_diff_density_max 0.708
_refine_diff_density_min -1.213
_refine_diff_density_rms 0.124
_refine_ls_abs_structure_details 'Flack H D (1983), Acta Cryst. A39, 876-881'
_refine_ls_abs_structure_Flack 0.00
_refine_ls_extinction_coef 0.00058(17)
_refine_ls_extinction_expression Fc^*^=kFc[1+0.001xFc^2^\l^3^/sin(2\q)]^-1/4^
_refine_ls_extinction_method SHELXL
_refine_ls_goodness_of_fit_ref 0.966
_refine_ls_hydrogen_treatment mixed
_refine_ls_matrix_type full
_refine_ls_number_parameters 768
_refine_ls_number_reflns 9562
_refine_ls_number_restraints 0
_refine_ls_restrained_S_all 0.966
_refine_ls_R_factor_all 0.1055
_refine_ls_R_factor_gt 0.0708
_refine_ls_shift/su_max 0.029
_refine_ls_shift/su_mean 0.001
_refine_ls_structure_factor_coef Fsqd
_refine_ls_weighting_details 'calc w=1/[\s^2^(Fo^2^)+(0.1087P)^2^+0.0000P] where P=(Fo^2^+2Fc^2^)/3'
_refine_ls_weighting_scheme calc
_refine_ls_wR_factor_gt 0.1745
_refine_ls_wR_factor_ref 0.1946
_reflns_number_gt 6075
_reflns_number_total 9562
_reflns_threshold_expression >2sigma(I)
_cod_data_source_file K.cif
_cod_data_source_block p
_cod_original_cell_volume 6032(2)
_cod_database_code 1542768

loop_
_symmetry_equiv_pos_as_xyz
'x, y, z'
'-x+1/2, -y, z+1/2'
'x+1/2, -y+1/2, -z'
'-x, y+1/2, -z+1/2'

loop_
_atom_site_label
_atom_site_type_symbol
_atom_site_fract_x
_atom_site_fract_y
_atom_site_fract_z
_atom_site_U_iso_or_equiv
_atom_site_adp_type
_atom_site_occupancy
_atom_site_symmetry_multiplicity
_atom_site_calc_flag
_atom_site_refinement_flags
_atom_site_disorder_assembly
_atom_site_disorder_group
Zn1 Zn -0.24463(8) 0.50096(7) 0.14316(3) 0.0344(3) Uani 1 1 d . . .
Cl2 Cl -0.06521(17) 0.49629(16) 0.17240(6) 0.0358(5) Uani 1 1 d . . .
Cl3 Cl -0.2433(2) 0.60529(15) 0.09708(8) 0.0484(7) Uani 1 1 d . . .
Cl4 Cl -0.2941(2) 0.36709(14) 0.11949(8) 0.0466(7) Uani 1 1 d . . .
Cl5 Cl -0.3784(2) 0.53531(19) 0.18919(9) 0.0657(9) Uani 1 1 d . . .
K1 K 0.31251(14) 0.00511(13) 0.07388(5) 0.0294(4) Uani 1 1 d . . .
Cl1 Cl 0.08155(17) -0.00027(17) 0.09626(6) 0.0400(5) Uani 1 1 d . . .
K2 K -0.1740(2) -0.0077(2) 0.12239(9) 0.0831(8) Uani 1 1 d . . .
O1W O 0.5098(5) 0.0093(5) 0.0592(2) 0.065(2) Uani 1 1 d . . .
O2W O -0.3728(6) -0.0144(7) 0.1438(2) 0.088(3) Uani 1 1 d . . .
C1 C 0.1484(6) 0.0037(6) -0.0043(2) 0.0235(17) Uani 1 1 d . . .
C2 C -0.0309(7) -0.0554(5) -0.0222(3) 0.023(2) Uani 1 1 d . . .
C3 C -0.0394(7) 0.0485(5) -0.0210(3) 0.034(3) Uani 1 1 d . . .
C4 C -0.1683(6) -0.0056(6) 0.0242(2) 0.0268(18) Uani 1 1 d . . .
C5 C 0.1251(7) 0.1626(5) -0.0085(2) 0.022(2) Uani 1 1 d . . .
H5A H 0.2079 0.1623 -0.0140 0.027 Uiso 1 1 calc R . .
H5B H 0.0872 0.1983 -0.0280 0.027 Uiso 1 1 calc R . .
C6 C -0.1622(8) 0.1538(5) 0.0181(3) 0.029(2) Uani 1 1 d . . .
H6A H -0.2423 0.1498 0.0268 0.034 Uiso 1 1 calc R . .
H6B H -0.1611 0.1901 -0.0049 0.034 Uiso 1 1 calc R . .
C7 C 0.1899(8) 0.2020(5) 0.0556(3) 0.025(2) Uani 1 1 d . . .
C8 C 0.0075(7) 0.2540(5) 0.0404(2) 0.021(2) Uani 1 1 d . . .
C9 C 0.0407(7) 0.2841(5) 0.0818(3) 0.026(2) Uani 1 1 d . . .
C10 C -0.1219(9) 0.1889(5) 0.0863(3) 0.031(2) Uani 1 1 d . . .
C11 C 0.2319(7) 0.2665(5) 0.1210(3) 0.028(2) Uani 1 1 d . . .
H11A H 0.3130 0.2676 0.1131 0.033 Uiso 1 1 calc R . .
H11B H 0.2136 0.3240 0.1317 0.033 Uiso 1 1 calc R . .
C12 C -0.0564(8) 0.2499(5) 0.1481(2) 0.028(2) Uani 1 1 d . . .
H12A H -0.0398 0.3109 0.1548 0.033 Uiso 1 1 calc R . .
H12B H -0.1372 0.2385 0.1546 0.033 Uiso 1 1 calc R . .
C13 C 0.2861(7) 0.1284(6) 0.1528(3) 0.026(2) Uani 1 1 d . . .
C14 C 0.1349(8) 0.2098(5) 0.1822(3) 0.024(2) Uani 1 1 d . . .
C15 C 0.1615(8) 0.1266(6) 0.2085(3) 0.028(2) Uani 1 1 d . . .
C16 C -0.0249(8) 0.1161(5) 0.1845(3) 0.024(2) Uani 1 1 d . . .
C17 C 0.3188(6) 0.0064(5) 0.1986(2) 0.0301(19) Uani 1 1 d . . .
H17A H 0.3242 0.0052 0.2265 0.036 Uiso 1 1 calc R . .
H17B H 0.3975 0.0078 0.1885 0.036 Uiso 1 1 calc R . .
C18 C 0.0358(7) -0.0062(6) 0.2289(2) 0.034(2) Uani 1 1 d . . .
H18A H 0.0808 -0.0034 0.2525 0.041 Uiso 1 1 calc R . .
H18B H -0.0460 -0.0086 0.2359 0.041 Uiso 1 1 calc R . .
C19 C 0.2957(9) -0.1140(6) 0.1542(3) 0.039(3) Uani 1 1 d . . .
C20 C 0.1794(8) -0.1247(5) 0.2061(3) 0.030(2) Uani 1 1 d . . .
C21 C 0.1612(7) -0.2082(5) 0.1825(3) 0.023(2) Uani 1 1 d . . .
C22 C -0.0145(9) -0.1298(6) 0.1887(3) 0.041(3) Uani 1 1 d . . .
C23 C 0.2629(7) -0.2565(5) 0.1196(2) 0.023(2) Uani 1 1 d . . .
H23A H 0.2550 -0.3159 0.1297 0.028 Uiso 1 1 calc R . .
H23B H 0.3438 -0.2485 0.1122 0.028 Uiso 1 1 calc R . .
C24 C -0.0247(8) -0.2662(5) 0.1476(2) 0.028(2) Uani 1 1 d . . .
H24A H -0.1070 -0.2629 0.1537 0.034 Uiso 1 1 calc R . .
H24B H 0.0010 -0.3260 0.1529 0.034 Uiso 1 1 calc R . .
C25 C 0.2203(6) -0.1964(5) 0.0562(3) 0.018(2) Uani 1 1 d . . .
C26 C 0.0763(8) -0.2876(5) 0.0816(2) 0.021(2) Uani 1 1 d . . .
C27 C 0.0360(7) -0.2563(5) 0.0416(3) 0.026(2) Uani 1 1 d . . .
C28 C -0.0939(8) -0.1996(5) 0.0867(3) 0.023(2) Uani 1 1 d . . .
C29 C 0.1408(7) -0.1599(5) -0.0090(3) 0.029(2) Uani 1 1 d . . .
H29A H 0.1033 -0.1971 -0.0281 0.035 Uiso 1 1 calc R . .
H29B H 0.2220 -0.1542 -0.0164 0.035 Uiso 1 1 calc R . .
C30 C -0.1445(7) -0.1677(5) 0.0192(3) 0.027(2) Uani 1 1 d . . .
H30A H -0.1414 -0.2060 -0.0031 0.032 Uiso 1 1 calc R . .
H30B H -0.2238 -0.1687 0.0288 0.032 Uiso 1 1 calc R . .
C31 C -0.0624(8) -0.0872(6) -0.0621(3) 0.032(2) Uani 1 1 d . . .
H31A H -0.1390 -0.1142 -0.0625 0.038 Uiso 1 1 calc R . .
H31B H -0.0056 -0.1292 -0.0717 0.038 Uiso 1 1 calc R . .
C32 C -0.061(2) -0.0026(7) -0.0852(4) 0.165(10) Uani 1 1 d . . .
H32A H 0.0124 0.0001 -0.0992 0.198 Uiso 1 1 calc R . .
H32B H -0.1229 -0.0051 -0.1040 0.198 Uiso 1 1 calc R . .
C33 C -0.0726(8) 0.0754(5) -0.0640(3) 0.027(2) Uani 1 1 d . . .
H33A H -0.1520 0.0972 -0.0653 0.032 Uiso 1 1 calc R . .
H33B H -0.0205 0.1207 -0.0736 0.032 Uiso 1 1 calc R . .
C34 C -0.0174(8) 0.3360(5) 0.0177(3) 0.028(2) Uani 1 1 d . . .
H34A H -0.0762 0.3257 -0.0018 0.033 Uiso 1 1 calc R . .
H34B H 0.0525 0.3589 0.0056 0.033 Uiso 1 1 calc R . .
C35 C -0.0621(7) 0.3985(5) 0.0494(3) 0.032(2) Uani 1 1 d . . .
H35A H -0.0628 0.4592 0.0406 0.039 Uiso 1 1 calc R . .
H35B H -0.1401 0.3822 0.0575 0.039 Uiso 1 1 calc R . .
C36 C 0.0252(7) 0.3858(4) 0.0822(3) 0.027(2) Uani 1 1 d . . .
H36A H -0.0059 0.4063 0.1066 0.033 Uiso 1 1 calc R . .
H36B H 0.0981 0.4160 0.0769 0.033 Uiso 1 1 calc R . .
C37 C 0.1550(9) 0.2894(6) 0.2068(3) 0.039(3) Uani 1 1 d . . .
H37A H 0.0818 0.3142 0.2157 0.047 Uiso 1 1 calc R . .
H37B H 0.1979 0.3344 0.1929 0.047 Uiso 1 1 calc R . .
C38 C 0.2255(19) 0.2540(8) 0.2402(4) 0.135(9) Uani 1 1 d . . .
H38A H 0.3078 0.2618 0.2348 0.162 Uiso 1 1 calc R . .
H38B H 0.2069 0.2870 0.2633 0.162 Uiso 1 1 calc R . .
C39 C 0.2017(10) 0.1620(6) 0.2464(3) 0.040(3) Uani 1 1 d . . .
H39A H 0.1417 0.1547 0.2658 0.048 Uiso 1 1 calc R . .
H39B H 0.2715 0.1315 0.2549 0.048 Uiso 1 1 calc R . .
C40 C 0.2219(10) -0.1587(6) 0.2481(3) 0.044(3) Uani 1 1 d . . .
H40A H 0.3061 -0.1579 0.2502 0.053 Uiso 1 1 calc R . .
H40B H 0.1883 -0.1236 0.2686 0.053 Uiso 1 1 calc R . .
C41 C 0.1739(12) -0.2541(6) 0.2484(3) 0.055(3) Uani 1 1 d . . .
H41A H 0.2146 -0.2899 0.2672 0.066 Uiso 1 1 calc R . .
H41B H 0.0913 -0.2545 0.2543 0.066 Uiso 1 1 calc R . .
C42 C 0.1950(8) -0.2879(6) 0.2086(3) 0.038(3) Uani 1 1 d . . .
H42A H 0.1465 -0.3388 0.2032 0.045 Uiso 1 1 calc R . .
H42B H 0.2761 -0.3040 0.2051 0.045 Uiso 1 1 calc R . .
C43 C 0.0777(7) -0.3888(5) 0.0802(3) 0.030(2) Uani 1 1 d . . .
H43A H 0.0037 -0.4135 0.0883 0.036 Uiso 1 1 calc R . .
H43B H 0.1395 -0.4130 0.0961 0.036 Uiso 1 1 calc R . .
C44 C 0.1004(7) -0.4059(5) 0.0371(3) 0.029(2) Uani 1 1 d . . .
H44A H 0.1809 -0.3940 0.0304 0.034 Uiso 1 1 calc R . .
H44B H 0.0815 -0.4663 0.0301 0.034 Uiso 1 1 calc R . .
C45 C 0.0189(8) -0.3412(4) 0.0178(3) 0.026(2) Uani 1 1 d . . .
H45A H -0.0611 -0.3615 0.0190 0.032 Uiso 1 1 calc R . .
H45B H 0.0403 -0.3319 -0.0090 0.032 Uiso 1 1 calc R . .
N1 N 0.0876(6) -0.0731(4) -0.0106(2) 0.0236(18) Uani 1 1 d . . .
N2 N 0.0808(6) 0.0718(4) -0.0112(2) 0.0216(17) Uani 1 1 d . . .
N3 N -0.1181(6) -0.0798(4) 0.0071(2) 0.0223(18) Uani 1 1 d . . .
N4 N -0.1228(6) 0.0674(4) 0.0083(2) 0.0205(17) Uani 1 1 d . . .
N5 N 0.1067(6) 0.2035(4) 0.0288(2) 0.0260(18) Uani 1 1 d . . .
N6 N 0.1598(6) 0.2528(4) 0.0867(2) 0.0268(18) Uani 1 1 d . . .
N7 N -0.0945(6) 0.1973(4) 0.0476(2) 0.0237(18) Uani 1 1 d . . .
N8 N -0.0419(6) 0.2393(4) 0.1078(2) 0.0237(18) Uani 1 1 d . . .
N9 N 0.2188(6) 0.2018(4) 0.1506(2) 0.0264(19) Uani 1 1 d . . .
N10 N 0.2594(7) 0.0865(5) 0.1871(2) 0.0309(18) Uani 1 1 d . . .
N11 N 0.0141(6) 0.1950(4) 0.1706(2) 0.0316(19) Uani 1 1 d . . .
N12 N 0.0570(6) 0.0753(4) 0.2063(2) 0.0302(19) Uani 1 1 d . . .
N13 N 0.2620(6) -0.0748(4) 0.1856(2) 0.0272(18) Uani 1 1 d . . .
N14 N 0.2360(7) -0.1950(4) 0.1498(2) 0.0298(19) Uani 1 1 d . . .
N15 N 0.0653(6) -0.0853(4) 0.2089(2) 0.0253(18) Uani 1 1 d . . .
N16 N 0.0381(6) -0.2061(4) 0.1726(2) 0.0275(18) Uani 1 1 d . . .
N17 N 0.1909(6) -0.2485(4) 0.0854(2) 0.0220(17) Uani 1 1 d . . .
N18 N 0.1357(6) -0.2046(4) 0.0277(2) 0.0182(16) Uani 1 1 d . . .
N19 N -0.0088(6) -0.2478(4) 0.1058(2) 0.0255(18) Uani 1 1 d . . .
N20 N -0.0686(6) -0.2037(4) 0.0486(2) 0.0243(18) Uani 1 1 d . . .
O1 O 0.2507(4) 0.0055(4) 0.00708(14) 0.0284(12) Uani 1 1 d . . .
O2 O 0.2876(5) 0.1650(4) 0.05404(19) 0.0356(17) Uani 1 1 d . . .
O3 O 0.3590(5) 0.1051(4) 0.12946(19) 0.0340(16) Uani 1 1 d . . .
O4 O 0.3693(5) -0.0869(4) 0.12929(18) 0.0323(16) Uani 1 1 d . . .
O5 O 0.3079(5) -0.1543(3) 0.05165(17) 0.0262(15) Uani 1 1 d . . .
O6 O -0.2433(5) -0.0094(4) 0.04915(16) 0.0354(14) Uani 1 1 d . . .
O7 O -0.2014(5) 0.1465(3) 0.09948(18) 0.0321(15) Uani 1 1 d . . .
O8 O -0.1256(5) 0.0857(4) 0.17933(19) 0.0346(16) Uani 1 1 d . . .
O9 O -0.1160(5) -0.1088(4) 0.1823(2) 0.0408(17) Uani 1 1 d . . .
O10 O -0.1771(5) -0.1625(3) 0.10089(18) 0.0296(15) Uani 1 1 d . . .

loop_
_atom_site_aniso_label
_atom_site_aniso_U_11
_atom_site_aniso_U_22
_atom_site_aniso_U_33
_atom_site_aniso_U_23
_atom_site_aniso_U_13
_atom_site_aniso_U_12
Zn1 0.0358(5) 0.0347(5) 0.0326(6) -0.0012(6) -0.0034(4) -0.0004(6)
Cl2 0.0399(11) 0.0400(11) 0.0273(13) -0.0051(13) -0.0054(9) 0.0013(12)
Cl3 0.0449(13) 0.0475(13) 0.0530(18) 0.0192(12) -0.0157(13) -0.0065(12)
Cl4 0.0418(13) 0.0349(12) 0.0631(19) -0.0100(12) -0.0061(13) 0.0044(10)
Cl5 0.0536(16) 0.086(2) 0.058(2) -0.0288(15) 0.0070(15) -0.0053(14)
K1 0.0266(8) 0.0298(9) 0.0318(11) 0.0068(11) 0.0018(8) -0.0019(9)
Cl1 0.0399(11) 0.0408(11) 0.0394(14) 0.0022(14) 0.0009(10) -0.0003(12)
K2 0.0819(18) 0.0778(18) 0.090(2) -0.002(2) 0.0037(16) -0.0021(18)
O1W 0.029(3) 0.107(6) 0.059(5) 0.022(5) 0.012(3) 0.023(4)
O2W 0.047(4) 0.156(9) 0.060(5) -0.019(7) 0.001(4) -0.021(6)
C1 0.024(4) 0.025(4) 0.021(5) 0.002(5) 0.009(3) -0.003(4)
C2 0.032(5) 0.021(4) 0.017(6) 0.006(4) 0.010(4) -0.006(4)
C3 0.021(5) 0.026(5) 0.054(8) 0.011(5) -0.015(5) -0.003(4)
C4 0.022(4) 0.028(4) 0.030(5) 0.003(5) -0.006(4) 0.001(4)
C5 0.029(5) 0.021(4) 0.017(6) 0.009(4) 0.001(4) 0.000(3)
C6 0.033(5) 0.026(5) 0.027(6) 0.002(4) 0.005(5) 0.007(4)
C7 0.031(5) 0.012(4) 0.030(7) 0.009(4) 0.005(5) 0.001(4)
C8 0.026(5) 0.026(4) 0.011(5) 0.001(4) -0.002(4) -0.003(4)
C9 0.022(4) 0.018(4) 0.037(7) 0.005(4) -0.004(4) 0.009(3)
C10 0.057(6) 0.021(4) 0.015(6) 0.002(4) 0.008(5) 0.023(4)
C11 0.018(4) 0.029(4) 0.036(6) 0.002(4) 0.004(4) -0.004(3)
C12 0.046(6) 0.023(4) 0.015(6) 0.002(4) -0.005(4) 0.009(4)
C13 0.022(5) 0.034(5) 0.022(6) 0.006(4) 0.001(4) 0.000(4)
C14 0.037(5) 0.029(4) 0.005(6) -0.015(4) 0.007(4) -0.009(4)
C15 0.035(5) 0.034(5) 0.014(6) -0.005(4) 0.009(4) 0.012(4)
C16 0.032(5) 0.033(5) 0.008(5) -0.006(4) 0.002(4) 0.004(4)
C17 0.028(4) 0.032(4) 0.030(5) 0.002(5) -0.004(4) 0.006(4)
C18 0.032(4) 0.038(5) 0.032(5) -0.001(5) 0.008(4) 0.012(5)
C19 0.040(6) 0.028(5) 0.049(8) 0.007(5) -0.022(6) 0.012(4)
C20 0.027(5) 0.029(5) 0.035(7) -0.001(4) 0.008(5) 0.010(4)
C21 0.025(4) 0.026(4) 0.019(6) 0.004(4) -0.008(4) 0.002(3)
C22 0.049(6) 0.022(5) 0.052(8) 0.004(5) 0.008(6) 0.003(4)
C23 0.032(5) 0.017(4) 0.020(5) -0.003(4) 0.012(4) 0.004(3)
C24 0.039(5) 0.022(4) 0.023(6) 0.001(4) 0.006(5) 0.007(4)
C25 0.012(4) 0.024(4) 0.018(6) 0.003(4) -0.003(4) 0.011(3)
C26 0.040(5) 0.015(4) 0.008(5) -0.005(3) -0.001(4) 0.002(3)
C27 0.028(5) 0.020(4) 0.029(6) 0.001(4) 0.006(4) 0.001(3)
C28 0.030(5) 0.025(4) 0.015(6) 0.007(4) -0.002(4) 0.002(4)
C29 0.022(5) 0.023(4) 0.042(7) 0.004(4) -0.001(5) 0.002(4)
C30 0.024(5) 0.020(4) 0.036(7) 0.005(4) 0.001(4) 0.005(3)
C31 0.026(5) 0.046(5) 0.024(6) -0.010(5) 0.004(4) 0.000(4)
C32 0.41(3) 0.033(6) 0.055(9) 0.009(8) -0.109(13) 0.003(15)
C33 0.030(5) 0.029(5) 0.022(6) 0.003(4) -0.009(4) 0.000(4)
C34 0.033(5) 0.020(4) 0.031(6) 0.002(4) -0.010(4) -0.006(4)
C35 0.027(5) 0.024(4) 0.045(7) 0.008(4) -0.014(4) 0.003(4)
C36 0.033(5) 0.005(4) 0.044(7) 0.007(4) -0.006(4) 0.003(3)
C37 0.056(6) 0.037(5) 0.024(7) 0.003(4) 0.000(5) -0.004(5)
C38 0.24(2) 0.071(9) 0.090(12) -0.040(8) -0.115(14) 0.044(12)
C39 0.068(7) 0.027(5) 0.024(7) 0.006(4) 0.007(5) 0.010(4)
C40 0.057(7) 0.043(6) 0.032(7) 0.014(5) -0.020(6) 0.014(5)
C41 0.103(10) 0.046(6) 0.016(7) 0.007(5) -0.012(6) -0.009(6)
C42 0.037(5) 0.035(5) 0.041(7) 0.025(5) -0.005(5) -0.003(4)
C43 0.018(4) 0.029(5) 0.044(7) 0.005(4) 0.005(4) -0.005(4)
C44 0.020(4) 0.021(4) 0.044(7) 0.003(4) 0.006(4) 0.000(3)
C45 0.038(5) 0.011(4) 0.030(6) 0.002(4) -0.002(4) 0.002(3)
N1 0.023(4) 0.021(4) 0.027(5) -0.007(3) 0.001(4) 0.008(3)
N2 0.027(4) 0.016(3) 0.021(5) -0.001(3) 0.002(4) 0.003(3)
N3 0.020(4) 0.019(4) 0.028(5) -0.006(3) 0.005(3) -0.001(3)
N4 0.022(4) 0.015(3) 0.025(5) -0.004(3) -0.001(4) 0.003(3)
N5 0.037(5) 0.026(4) 0.015(5) 0.002(3) 0.006(4) -0.003(3)
N6 0.020(4) 0.030(4) 0.030(5) -0.009(4) -0.006(3) 0.008(3)
N7 0.023(4) 0.022(4) 0.027(5) -0.001(3) 0.000(3) -0.011(3)
N8 0.030(4) 0.023(3) 0.018(5) -0.004(3) 0.015(3) -0.011(3)
N9 0.024(4) 0.027(4) 0.027(5) -0.003(3) -0.001(4) -0.002(3)
N10 0.039(4) 0.040(4) 0.014(5) -0.001(3) 0.004(4) 0.004(4)
N11 0.036(4) 0.026(4) 0.033(5) 0.007(4) 0.005(4) 0.005(3)
N12 0.032(4) 0.030(4) 0.029(5) 0.000(4) 0.007(4) 0.000(3)
N13 0.033(4) 0.021(3) 0.028(5) -0.007(3) -0.006(4) -0.005(3)
N14 0.039(4) 0.028(4) 0.022(5) 0.006(3) -0.001(4) -0.015(3)
N15 0.032(4) 0.021(4) 0.023(5) -0.004(3) -0.010(4) 0.006(3)
N16 0.033(4) 0.027(4) 0.022(5) 0.008(3) 0.002(4) 0.003(3)
N17 0.034(4) 0.023(3) 0.009(4) -0.008(3) 0.002(3) -0.008(3)
N18 0.023(4) 0.020(3) 0.012(5) -0.001(3) 0.006(3) -0.005(3)
N19 0.030(4) 0.024(4) 0.023(5) -0.001(3) 0.002(4) -0.001(3)
N20 0.023(4) 0.027(4) 0.023(5) 0.003(3) 0.000(3) 0.003(3)
O1 0.026(3) 0.028(3) 0.032(3) -0.003(3) 0.008(2) -0.005(3)
O2 0.032(4) 0.040(4) 0.035(5) -0.002(3) 0.013(3) 0.000(3)
O3 0.024(3) 0.037(3) 0.041(5) 0.012(3) 0.011(3) 0.007(3)
O4 0.039(4) 0.032(3) 0.025(4) 0.007(3) -0.001(3) -0.005(3)
O5 0.028(3) 0.031(3) 0.020(4) -0.004(3) 0.004(3) -0.007(3)
O6 0.034(3) 0.029(3) 0.043(4) -0.001(3) 0.021(3) -0.001(3)
O7 0.036(3) 0.027(3) 0.033(4) 0.005(3) 0.005(3) -0.010(3)
O8 0.035(4) 0.031(3) 0.037(5) 0.005(3) 0.004(3) 0.000(3)
O9 0.037(4) 0.038(4) 0.047(5) -0.002(3) -0.005(4) 0.011(3)
O10 0.029(3) 0.035(3) 0.025(4) 0.006(3) 0.010(3) 0.008(3)

loop_
_atom_type_symbol
_atom_type_description
_atom_type_scat_dispersion_real
_atom_type_scat_dispersion_imag
_atom_type_scat_source
C C 0.0033 0.0016 'International Tables Vol C Tables 4.2.6.8 and 6.1.1.4'
H H 0.0000 0.0000 'International Tables Vol C Tables 4.2.6.8 and 6.1.1.4'
N N 0.0061 0.0033 'International Tables Vol C Tables 4.2.6.8 and 6.1.1.4'
O O 0.0106 0.0060 'International Tables Vol C Tables 4.2.6.8 and 6.1.1.4'
Zn Zn 0.2839 1.4301 'International Tables Vol C Tables 4.2.6.8 and 6.1.1.4'
K K 0.2009 0.2494 'International Tables Vol C Tables 4.2.6.8 and 6.1.1.4'
Cl Cl 0.1484 0.1585 'International Tables Vol C Tables 4.2.6.8 and 6.1.1.4'

loop_
_geom_angle_atom_site_label_1
_geom_angle_atom_site_label_2
_geom_angle_atom_site_label_3
_geom_angle
_geom_angle_site_symmetry_1
_geom_angle_site_symmetry_3
Cl3 Zn1 Cl4 111.93(11) . .
Cl3 Zn1 Cl5 110.09(12) . .
Cl4 Zn1 Cl5 106.90(10) . .
Cl3 Zn1 Cl2 109.26(9) . .
Cl4 Zn1 Cl2 110.99(9) . .
Cl5 Zn1 Cl2 107.56(10) . .
O1W K1 O1 94.3(2) . .
O1W K1 O4 85.9(2) . .
O1 K1 O4 145.7(2) . .
O1W K1 O3 86.8(2) . .
O1 K1 O3 142.7(2) . .
O4 K1 O3 71.64(18) . .
O1W K1 O5 88.8(3) . .
O1 K1 O5 72.8(2) . .
O4 K1 O5 72.8(2) . .
O3 K1 O5 144.4(2) . .
O1W K1 O2 91.4(2) . .
O1 K1 O2 72.8(2) . .
O4 K1 O2 141.5(2) . .
O3 K1 O2 69.9(2) . .
O5 K1 O2 145.58(19) . .
O1W K1 Cl1 176.38(19) . .
O1 K1 Cl1 89.32(13) . .
O4 K1 Cl1 91.03(16) . .
O3 K1 Cl1 90.34(14) . .
O5 K1 Cl1 92.15(15) . .
O2 K1 Cl1 89.78(15) . .
O1W K1 C25 107.4(2) . .
O1 K1 C25 74.3(2) . .
O4 K1 C25 72.9(2) . .
O3 K1 C25 140.5(2) . .
O5 K1 C25 18.67(18) . .
O2 K1 C25 143.1(2) . .
Cl1 K1 C25 73.50(14) . .
O1W K1 C1 112.0(2) . .
O1 K1 C1 17.74(16) . .
O4 K1 C1 142.1(2) . .
O3 K1 C1 139.2(2) . .
O5 K1 C1 74.4(2) . .
O2 K1 C1 73.6(2) . .
Cl1 K1 C1 71.57(13) . .
C25 K1 C1 70.0(2) . .
O1W K1 C13 104.7(3) . .
O1 K1 C13 139.4(2) . .
O4 K1 C13 72.5(2) . .
O3 K1 C13 17.92(17) . .
O5 K1 C13 141.5(2) . .
O2 K1 C13 71.2(2) . .
Cl1 K1 C13 72.42(16) . .
C25 K1 C13 130.1(2) . .
C1 K1 C13 128.9(2) . .
O1W K1 C19 104.8(2) . .
O1 K1 C19 141.8(2) . .
O4 K1 C19 18.9(2) . .
O3 K1 C19 72.3(2) . .
O5 K1 C19 74.8(2) . .
O2 K1 C19 137.7(2) . .
Cl1 K1 C19 72.11(18) . .
C25 K1 C19 68.5(2) . .
C1 K1 C19 130.7(2) . .
C13 K1 C19 67.0(2) . .
O1W K1 C7 110.0(2) . .
O1 K1 C7 72.2(2) . .
O4 K1 C7 139.6(2) . .
O3 K1 C7 72.5(2) . .
O5 K1 C7 141.2(2) . .
O2 K1 C7 18.67(19) . .
Cl1 K1 C7 71.17(16) . .
C25 K1 C7 130.8(2) . .
C1 K1 C7 67.1(2) . .
C13 K1 C7 67.6(2) . .
C19 K1 C7 128.0(2) . .
K1 Cl1 K2 179.05(12) . .
O2W K2 O10 92.3(3) . .
O2W K2 O7 91.0(3) . .
O10 K2 O7 142.7(2) . .
O2W K2 O8 89.5(3) . .
O10 K2 O8 141.7(2) . .
O7 K2 O8 75.4(2) . .
O2W K2 O6 90.6(2) . .
O10 K2 O6 72.4(2) . .
O7 K2 O6 70.5(2) . .
O8 K2 O6 145.9(2) . .
O2W K2 O9 88.4(3) . .
O10 K2 O9 72.1(2) . .
O7 K2 O9 145.1(2) . .
O8 K2 O9 69.65(19) . .
O6 K2 O9 144.4(2) . .
O2W K2 Cl1 179.1(2) . .
O10 K2 Cl1 87.67(16) . .
O7 K2 Cl1 89.51(17) . .
O8 K2 Cl1 90.01(17) . .
O6 K2 Cl1 90.20(14) . .
O9 K2 Cl1 90.74(17) . .
O2W K2 C10 109.2(3) . .
O10 K2 C10 138.6(2) . .
O7 K2 C10 18.2(2) . .
O8 K2 C10 75.3(2) . .
O6 K2 C10 72.5(2) . .
O9 K2 C10 140.5(2) . .
Cl1 K2 C10 71.35(18) . .
O2W K2 C28 110.2(3) . .
O10 K2 C28 17.89(19) . .
O7 K2 C28 138.1(2) . .
O8 K2 C28 137.5(2) . .
O6 K2 C28 73.5(2) . .
O9 K2 C28 73.5(2) . .
Cl1 K2 C28 69.78(17) . .
C10 K2 C28 127.3(2) . .
O2W K2 C16 108.2(3) . .
O10 K2 C16 137.7(2) . .
O7 K2 C16 75.1(2) . .
O8 K2 C16 18.74(19) . .
O6 K2 C16 140.9(2) . .
O9 K2 C16 72.0(2) . .
Cl1 K2 C16 71.30(16) . .
C10 K2 C16 69.1(2) . .
C28 K2 C16 126.6(2) . .
O2W K2 C4 109.1(2) . .
O10 K2 C4 72.9(2) . .
O7 K2 C4 71.0(2) . .
O8 K2 C4 141.5(2) . .
O6 K2 C4 18.51(15) . .
O9 K2 C4 141.3(2) . .
Cl1 K2 C4 71.70(14) . .
C10 K2 C4 66.9(2) . .
C28 K2 C4 68.1(2) . .
C16 K2 C4 129.2(2) . .
O2W K2 C22 105.9(3) . .
O10 K2 C22 72.6(2) . .
O7 K2 C22 141.1(2) . .
O8 K2 C22 70.1(2) . .
O6 K2 C22 141.7(2) . .
O9 K2 C22 17.5(2) . .
Cl1 K2 C22 73.25(18) . .
C10 K2 C22 129.7(3) . .
C28 K2 C22 68.4(2) . .
C16 K2 C22 66.4(2) . .
C4 K2 C22 131.1(2) . .
O1 C1 N2 126.9(8) . .
O1 C1 N1 123.4(8) . .
N2 C1 N1 109.6(6) . .
O1 C1 K1 36.6(4) . .
N2 C1 K1 118.8(5) . .
N1 C1 K1 115.2(5) . .
N1 C2 N3 113.6(7) . .
N1 C2 C31 115.0(7) . .
N3 C2 C31 113.0(7) . .
N1 C2 C3 103.7(7) . .
N3 C2 C3 100.9(7) . .
C31 C2 C3 109.2(8) . .
N4 C3 N2 114.8(8) . .
N4 C3 C2 105.2(7) . .
N2 C3 C2 100.8(7) . .
N4 C3 C33 117.1(7) . .
N2 C3 C33 112.4(8) . .
C2 C3 C33 104.1(8) . .
O6 C4 N4 127.1(8) . .
O6 C4 N3 123.6(8) . .
N4 C4 N3 109.3(6) . .
O6 C4 K2 43.7(4) . .
N4 C4 K2 115.2(5) . .
N3 C4 K2 115.1(5) . .
N5 C5 N2 114.0(7) . .
N4 C6 N7 114.8(7) . .
O2 C7 N5 128.3(9) . .
O2 C7 N6 120.6(9) . .
N5 C7 N6 111.0(7) . .
O2 C7 K1 40.3(4) . .
N5 C7 K1 116.6(5) . .
N6 C7 K1 117.1(6) . .
N5 C8 N7 111.7(6) . .
N5 C8 C34 116.6(7) . .
N7 C8 C34 114.9(7) . .
N5 C8 C9 102.7(7) . .
N7 C8 C9 102.0(7) . .
C34 C8 C9 106.8(6) . .
N6 C9 N8 112.5(7) . .
N6 C9 C8 104.0(7) . .
N8 C9 C8 105.8(6) . .
N6 C9 C36 115.5(6) . .
N8 C9 C36 112.2(7) . .
C8 C9 C36 105.8(7) . .
O7 C10 N7 126.0(9) . .
O7 C10 N8 125.6(9) . .
N7 C10 N8 108.4(8) . .
O7 C10 K2 40.1(4) . .
N7 C10 K2 119.6(5) . .
N8 C10 K2 114.1(5) . .
N9 C11 N6 115.5(6) . .
N11 C12 N8 114.5(7) . .
O3 C13 N9 126.3(8) . .
O3 C13 N10 126.4(8) . .
N9 C13 N10 107.2(8) . .
O3 C13 K1 39.4(4) . .
N9 C13 K1 117.8(6) . .
N10 C13 K1 118.2(5) . .
N9 C14 N11 113.8(7) . .
N9 C14 C37 113.1(7) . .
N11 C14 C37 115.3(7) . .
N9 C14 C15 103.8(6) . .
N11 C14 C15 102.7(7) . .
C37 C14 C15 106.4(7) . .
N12 C15 N10 112.8(7) . .
N12 C15 C39 120.0(8) . .
N10 C15 C39 110.8(8) . .
N12 C15 C14 103.9(7) . .
N10 C15 C14 100.6(7) . .
C39 C15 C14 106.3(7) . .
O8 C16 N12 123.4(8) . .
O8 C16 N11 124.9(8) . .
N12 C16 N11 111.7(8) . .
O8 C16 K2 39.6(4) . .
N12 C16 K2 117.5(5) . .
N11 C16 K2 115.7(6) . .
N10 C17 N13 114.2(6) . .
N15 C18 N12 113.8(6) . .
O4 C19 N13 128.1(9) . .
O4 C19 N14 121.9(9) . .
N13 C19 N14 110.0(9) . .
O4 C19 K1 38.7(4) . .
N13 C19 K1 118.2(5) . .
N14 C19 K1 114.2(6) . .
N13 C20 N15 115.1(7) . .
N13 C20 C21 105.5(7) . .
N15 C20 C21 104.8(7) . .
N13 C20 C40 115.0(8) . .
N15 C20 C40 110.2(8) . .
C21 C20 C40 105.1(7) . .
N14 C21 N16 112.9(7) . .
N14 C21 C20 103.2(7) . .
N16 C21 C20 104.0(7) . .
N14 C21 C42 114.7(7) . .
N16 C21 C42 113.4(7) . .
C20 C21 C42 107.3(8) . .
O9 C22 N15 128.0(9) . .
O9 C22 N16 122.9(9) . .
N15 C22 N16 109.0(8) . .
O9 C22 K2 40.7(5) . .
N15 C22 K2 116.2(6) . .
N16 C22 K2 113.4(6) . .
N14 C23 N17 114.9(6) . .
N16 C24 N19 113.9(7) . .
O5 C25 N17 129.1(8) . .
O5 C25 N18 122.5(8) . .
N17 C25 N18 108.1(7) . .
O5 C25 K1 42.5(4) . .
N17 C25 K1 119.5(5) . .
N18 C25 K1 116.1(5) . .
N19 C26 N17 113.5(6) . .
N19 C26 C43 116.8(7) . .
N17 C26 C43 113.7(7) . .
N19 C26 C27 101.2(6) . .
N17 C26 C27 103.2(7) . .
C43 C26 C27 106.3(7) . .
N20 C27 N18 113.8(6) . .
N20 C27 C45 116.0(7) . .
N18 C27 C45 111.5(7) . .
N20 C27 C26 105.4(7) . .
N18 C27 C26 103.1(7) . .
C45 C27 C26 105.5(6) . .
O10 C28 N20 125.8(8) . .
O10 C28 N19 127.3(9) . .
N20 C28 N19 106.8(8) . .
O10 C28 K2 38.6(4) . .
N20 C28 K2 117.9(5) . .
N19 C28 K2 118.9(6) . .
N18 C29 N1 116.1(8) . .
N3 C30 N20 115.5(7) . .
C2 C31 C32 102.2(7) . .
C33 C32 C31 115.9(10) . .
C32 C33 C3 104.6(7) . .
C8 C34 C35 101.4(7) . .
C36 C35 C34 103.6(6) . .
C35 C36 C9 101.1(6) . .
C14 C37 C38 103.5(8) . .
C39 C38 C37 111.0(11) . .
C38 C39 C15 105.9(8) . .
C41 C40 C20 101.3(7) . .
C42 C41 C40 104.8(8) . .
C41 C42 C21 103.4(8) . .
C26 C43 C44 101.6(7) . .
C45 C44 C43 102.6(7) . .
C44 C45 C27 102.9(7) . .
C1 N1 C2 111.5(6) . .
C1 N1 C29 123.2(7) . .
C2 N1 C29 125.2(7) . .
C1 N2 C3 114.2(6) . .
C1 N2 C5 121.3(7) . .
C3 N2 C5 124.5(6) . .
C4 N3 C30 122.6(7) . .
C4 N3 C2 111.8(6) . .
C30 N3 C2 125.5(6) . .
C4 N4 C3 112.8(6) . .
C4 N4 C6 122.4(7) . .
C3 N4 C6 124.6(7) . .
C7 N5 C8 112.7(7) . .
C7 N5 C5 120.7(7) . .
C8 N5 C5 126.5(8) . .
C7 N6 C9 109.1(7) . .
C7 N6 C11 125.3(7) . .
C9 N6 C11 125.4(7) . .
C10 N7 C6 121.5(7) . .
C10 N7 C8 113.6(8) . .
C6 N7 C8 124.9(7) . .
C10 N8 C12 120.5(7) . .
C10 N8 C9 110.2(7) . .
C12 N8 C9 128.9(7) . .
C13 N9 C11 122.8(7) . .
C13 N9 C14 113.7(7) . .
C11 N9 C14 123.5(7) . .
C13 N10 C17 121.1(7) . .
C13 N10 C15 114.4(7) . .
C17 N10 C15 124.4(7) . .
C16 N11 C12 121.9(8) . .
C16 N11 C14 110.4(7) . .
C12 N11 C14 127.7(7) . .
C16 N12 C15 111.2(7) . .
C16 N12 C18 124.1(7) . .
C15 N12 C18 124.2(7) . .
C19 N13 C20 112.3(7) . .
C19 N13 C17 120.7(8) . .
C20 N13 C17 126.6(8) . .
C19 N14 C23 122.4(8) . .
C19 N14 C21 109.0(8) . .
C23 N14 C21 128.0(7) . .
C22 N15 C18 121.1(7) . .
C22 N15 C20 112.3(7) . .
C18 N15 C20 126.6(7) . .
C22 N16 C24 122.4(7) . .
C22 N16 C21 109.8(7) . .
C24 N16 C21 127.7(7) . .
C25 N17 C26 114.0(7) . .
C25 N17 C23 121.9(7) . .
C26 N17 C23 123.8(7) . .
C25 N18 C29 123.9(7) . .
C25 N18 C27 110.9(7) . .
C29 N18 C27 124.9(7) . .
C28 N19 C26 115.3(7) . .
C28 N19 C24 118.5(7) . .
C26 N19 C24 125.4(7) . .
C28 N20 C30 122.8(7) . .
C28 N20 C27 111.3(7) . .
C30 N20 C27 125.6(7) . .
C1 O1 K1 125.7(5) . .
C7 O2 K1 121.1(5) . .
C13 O3 K1 122.6(5) . .
C19 O4 K1 122.3(5) . .
C25 O5 K1 118.9(5) . .
C4 O6 K2 117.8(5) . .
C10 O7 K2 121.7(5) . .
C16 O8 K2 121.7(6) . .
C22 O9 K2 121.8(7) . .
C28 O10 K2 123.5(5) . .

loop_
_geom_bond_atom_site_label_1
_geom_bond_atom_site_label_2
_geom_bond_distance
_geom_bond_site_symmetry_2
Zn1 Cl3 2.248(2) .
Zn1 Cl4 2.260(2) .
Zn1 Cl5 2.276(3) .
Zn1 Cl2 2.297(2) .
K1 O1W 2.323(6) .
K1 O1 2.424(5) .
K1 O4 2.463(6) .
K1 O3 2.510(7) .
K1 O5 2.534(6) .
K1 O2 2.534(6) .
K1 Cl1 2.764(3) .
K1 C25 3.286(8) .
K1 C1 3.304(8) .
K1 C13 3.327(9) .
K1 C19 3.325(11) .
K1 C7 3.358(8) .
Cl1 K2 3.073(3) .
K2 O2W 2.402(7) .
K2 O10 2.460(6) .
K2 O7 2.487(6) .
K2 O8 2.493(7) .
K2 O6 2.663(7) .
K2 O9 2.666(7) .
K2 C10 3.285(9) .
K2 C28 3.288(9) .
K2 C16 3.330(9) .
K2 C4 3.410(9) .
K2 C22 3.473(11) .
C1 O1 1.239(8) .
C1 N2 1.312(10) .
C1 N1 1.375(10) .
C2 N1 1.443(11) .
C2 N3 1.476(10) .
C2 C31 1.509(12) .
C2 C3 1.577(10) .
C3 N4 1.426(12) .
C3 N2 1.464(11) .
C3 C33 1.593(13) .
C4 O6 1.224(8) .
C4 N4 1.341(10) .
C4 N3 1.394(10) .
C5 N5 1.451(11) .
C5 N2 1.469(9) .
C6 N4 1.425(9) .
C6 N7 1.444(11) .
C7 O2 1.255(10) .
C7 N5 1.332(11) .
C7 N6 1.370(11) .
C8 N5 1.428(11) .
C8 N7 1.473(10) .
C8 C34 1.498(11) .
C8 C9 1.555(12) .
C9 N6 1.456(10) .
C9 N8 1.475(10) .
C9 C36 1.551(10) .
C10 O7 1.205(11) .
C10 N7 1.385(12) .
C10 N8 1.407(12) .
C11 N9 1.429(11) .
C11 N6 1.464(10) .
C12 N11 1.398(10) .
C12 N8 1.419(11) .
C13 O3 1.216(10) .
C13 N9 1.356(10) .
C13 N10 1.385(11) .
C14 N9 1.465(10) .
C14 N11 1.461(11) .
C14 C37 1.495(11) .
C14 C15 1.584(12) .
C15 N12 1.431(11) .
C15 N10 1.477(10) .
C15 C39 1.494(13) .
C16 O8 1.257(10) .
C16 N12 1.357(11) .
C16 N11 1.364(10) .
C17 N10 1.447(10) .
C17 N13 1.463(10) .
C18 N15 1.425(10) .
C18 N12 1.482(11) .
C19 O4 1.276(11) .
C19 N13 1.302(12) .
C19 N14 1.412(11) .
C20 N13 1.406(11) .
C20 N15 1.441(11) .
C20 C21 1.521(12) .
C20 C40 1.619(12) .
C21 N14 1.437(11) .
C21 N16 1.455(11) .
C21 C42 1.557(11) .
C22 O9 1.228(11) .
C22 N15 1.336(12) .
C22 N16 1.418(11) .
C23 N14 1.435(10) .
C23 N17 1.453(10) .
C24 N16 1.449(11) .
C24 N19 1.490(11) .
C25 O5 1.201(9) .
C25 N17 1.327(11) .
C25 N18 1.393(10) .
C26 N19 1.421(10) .
C26 N17 1.447(11) .
C26 C43 1.534(10) .
C26 C27 1.538(12) .
C27 N20 1.461(10) .
C27 N18 1.468(10) .
C27 C45 1.542(11) .
C28 O10 1.212(10) .
C28 N20 1.356(11) .
C28 N19 1.386(10) .
C29 N18 1.445(11) .
C29 N1 1.450(9) .
C30 N3 1.427(9) .
C30 N20 1.449(10) .
C31 C32 1.511(13) .
C32 C33 1.398(14) .
C34 C35 1.539(12) .
C35 C36 1.528(11) .
C37 C38 1.511(15) .
C38 C39 1.435(15) .
C40 C41 1.546(13) .
C41 C42 1.492(13) .
C43 C44 1.541(12) .
C44 C45 1.511(11) .
